data_4312437
loop_
_publ_author_name
'Navid Soheilnia'
'Abdeljalil Assoud'
'Holger Kleinke'

_publ_section_title
;
 MA\dSb2-\d (M = Zr, Hf; A = Si, Ge): A New Series of Ternary Antimonides
 and Not "\b-ZrSb2"
;
_journal_name_full 'Inorganic Chemistry'
_journal_page_first 7319
_journal_page_last 7325
_journal_paper_doi 10.1021/ic0347440
_journal_volume 42
_journal_year 2003
_chemical_formula_sum 'Ge0.2 Hf Sb1.79'
_chemical_formula_weight 411.91
_chemical_name_systematic
; 
 ? 
;
_space_group_IT_number 62
_symmetry_cell_setting 1
_symmetry_space_group_name_Hall '-P 2ac 2n'
_symmetry_space_group_name_H-M 'P n m a'
_atom_sites_solution_hydrogens geom
_atom_sites_solution_primary direct
_atom_sites_solution_secondary difmap
_audit_creation_method SHELXL-97
_cell_angle_alpha 90.00
_cell_angle_beta 90.00
_cell_angle_gamma 90.00
_cell_formula_units_Z 4
_cell_length_a 7.312(3)
_cell_length_b 3.9433(17)
_cell_length_c 9.488(4)
_cell_measurement_temperature 293(2)
_cell_volume 273.6(2)
_computing_structure_refinement 'SHELXL-97 (Sheldrick, 1997)'
_computing_structure_solution 'SHELXS-97 (Sheldrick, 1990)'
_diffrn_ambient_temperature 293(2)
_diffrn_measured_fraction_theta_full 0.961
_diffrn_measured_fraction_theta_max 0.961
_diffrn_radiation_monochromator graphite
_diffrn_radiation_source 'fine-focus sealed tube'
_diffrn_radiation_type MoK\a
_diffrn_radiation_wavelength 0.71073
_diffrn_reflns_av_R_equivalents 0.0328
_diffrn_reflns_av_sigmaI/netI 0.0474
_diffrn_reflns_limit_h_max 9
_diffrn_reflns_limit_h_min -4
_diffrn_reflns_limit_k_max 5
_diffrn_reflns_limit_k_min -5
_diffrn_reflns_limit_l_max 6
_diffrn_reflns_limit_l_min -13
_diffrn_reflns_number 1048
_diffrn_reflns_theta_full 30.00
_diffrn_reflns_theta_max 30.00
_diffrn_reflns_theta_min 3.52
_exptl_absorpt_coefficient_mu 57.314
_exptl_absorpt_correction_T_max 1.00
_exptl_absorpt_correction_T_min 0.75
_exptl_absorpt_correction_type sadabs
_exptl_crystal_density_diffrn 10.002
_exptl_crystal_density_method 'not measured'
_exptl_crystal_F_000 680
_refine_diff_density_max 3.154
_refine_diff_density_min -2.650
_refine_diff_density_rms 0.618
_refine_ls_extinction_coef 0.0013(2)
_refine_ls_extinction_expression Fc^*^=kFc[1+0.001xFc^2^\l^3^/sin(2\q)]^-1/4^
_refine_ls_extinction_method SHELXL
_refine_ls_goodness_of_fit_ref 1.264
_refine_ls_hydrogen_treatment mixed
_refine_ls_matrix_type full
_refine_ls_number_parameters 21
_refine_ls_number_reflns 440
_refine_ls_number_restraints 0
_refine_ls_restrained_S_all 1.264
_refine_ls_R_factor_all 0.0488
_refine_ls_R_factor_gt 0.0422
_refine_ls_shift/su_max 0.004
_refine_ls_shift/su_mean 0.000
_refine_ls_structure_factor_coef Fsqd
_refine_ls_weighting_details 'calc w=1/[\s^2^(Fo^2^)+(0.0158P)^2^+0.0000P] where P=(Fo^2^+2Fc^2^)/3'
_refine_ls_weighting_scheme calc
_refine_ls_wR_factor_gt 0.0674
_refine_ls_wR_factor_ref 0.0689
_reflns_number_gt 399
_reflns_number_total 440
_reflns_threshold_expression >2sigma(I)
_cod_data_source_file ic0347440si20030630_103059_4.cif
_cod_data_source_block hfge0.2sb1.8
_cod_original_cell_volume 273.55(19)
_cod_original_formula_sum 'Ge0.20 Hf Sb1.79'
_cod_database_code 4312437

loop_
_symmetry_equiv_pos_as_xyz
'x, y, z'
'-x+1/2, -y, z+1/2'
'-x, y+1/2, -z'
'x+1/2, -y+1/2, -z+1/2'
'-x, -y, -z'
'x-1/2, y, -z-1/2'
'x, -y-1/2, z'
'-x-1/2, y-1/2, z-1/2'

loop_
_atom_site_label
_atom_site_type_symbol
_atom_site_fract_x
_atom_site_fract_y
_atom_site_fract_z
_atom_site_U_iso_or_equiv
_atom_site_adp_type
_atom_site_occupancy
_atom_site_symmetry_multiplicity
_atom_site_calc_flag
_atom_site_refinement_flags
_atom_site_disorder_assembly
_atom_site_disorder_group
Hf1 Hf 0.26089(11) 0.2500 0.16229(8) 0.0062(2) Uani 1 2 d S . .
Sb1 Sb 0.87349(19) 0.2500 0.04491(15) 0.0073(4) Uani 0.795(6) 2 d SP . .
Ge1 Ge 0.87349(19) 0.2500 0.04491(15) 0.0073(4) Uani 0.20 2 d SP . .
Sb2 Sb 0.93008(17) 0.2500 0.64639(13) 0.0056(3) Uani 1 2 d S . .

loop_
_atom_site_aniso_label
_atom_site_aniso_U_11
_atom_site_aniso_U_22
_atom_site_aniso_U_33
_atom_site_aniso_U_23
_atom_site_aniso_U_13
_atom_site_aniso_U_12
Hf1 0.0051(4) 0.0077(3) 0.0056(4) 0.000 -0.0002(3) 0.000
Sb1 0.0069(8) 0.0097(6) 0.0052(8) 0.000 -0.0017(5) 0.000
Ge1 0.0069(8) 0.0097(6) 0.0052(8) 0.000 -0.0017(5) 0.000
Sb2 0.0035(6) 0.0063(5) 0.0070(7) 0.000 0.0005(5) 0.000

loop_
_atom_type_symbol
_atom_type_description
_atom_type_scat_dispersion_real
_atom_type_scat_dispersion_imag
_atom_type_scat_source
Ge Ge 0.1547 1.8001 'International Tables Vol C Tables 4.2.6.8 and 6.1.1.4'
Sb Sb -0.5866 1.5461 'International Tables Vol C Tables 4.2.6.8 and 6.1.1.4'
Hf Hf -0.5830 6.1852 'International Tables Vol C Tables 4.2.6.8 and 6.1.1.4'

loop_
_geom_angle_atom_site_label_1
_geom_angle_atom_site_label_2
_geom_angle_atom_site_label_3
_geom_angle
_geom_angle_site_symmetry_1
_geom_angle_site_symmetry_3
_geom_angle_publ_flag
Ge1 Hf1 Sb1 0.000(16) 6_556 6_556 ?
Ge1 Hf1 Ge1 137.13(3) 6_556 5_655 ?
Sb1 Hf1 Ge1 137.13(3) 6_556 5_655 ?
Ge1 Hf1 Sb1 137.13(3) 6_556 5_655 ?
Sb1 Hf1 Sb1 137.13(3) 6_556 5_655 ?
Ge1 Hf1 Sb1 0.00(4) 5_655 5_655 ?
Ge1 Hf1 Ge1 137.13(3) 6_556 5_665 ?
Sb1 Hf1 Ge1 137.13(3) 6_556 5_665 ?
Ge1 Hf1 Ge1 83.79(5) 5_655 5_665 ?
Sb1 Hf1 Ge1 83.79(5) 5_655 5_665 ?
Ge1 Hf1 Sb1 137.13(3) 6_556 5_665 ?
Sb1 Hf1 Sb1 137.13(3) 6_556 5_665 ?
Ge1 Hf1 Sb1 83.79(5) 5_655 5_665 ?
Sb1 Hf1 Sb1 83.79(5) 5_655 5_665 ?
Ge1 Hf1 Sb1 0.00(6) 5_665 5_665 ?
Ge1 Hf1 Sb2 80.47(4) 6_556 2_664 ?
Sb1 Hf1 Sb2 80.47(4) 6_556 2_664 ?
Ge1 Hf1 Sb2 130.95(5) 5_655 2_664 ?
Sb1 Hf1 Sb2 130.95(5) 5_655 2_664 ?
Ge1 Hf1 Sb2 77.20(4) 5_665 2_664 ?
Sb1 Hf1 Sb2 77.20(4) 5_665 2_664 ?
Ge1 Hf1 Sb2 80.47(4) 6_556 2_654 ?
Sb1 Hf1 Sb2 80.47(4) 6_556 2_654 ?
Ge1 Hf1 Sb2 77.20(4) 5_655 2_654 ?
Sb1 Hf1 Sb2 77.20(4) 5_655 2_654 ?
Ge1 Hf1 Sb2 130.95(5) 5_665 2_654 ?
Sb1 Hf1 Sb2 130.95(5) 5_665 2_654 ?
Sb2 Hf1 Sb2 82.09(5) 2_664 2_654 ?
Ge1 Hf1 Sb2 63.60(4) 6_556 5_666 ?
Sb1 Hf1 Sb2 63.60(4) 6_556 5_666 ?
Ge1 Hf1 Sb2 132.99(5) 5_655 5_666 ?
Sb1 Hf1 Sb2 132.99(5) 5_655 5_666 ?
Ge1 Hf1 Sb2 79.08(4) 5_665 5_666 ?
Sb1 Hf1 Sb2 79.08(4) 5_665 5_666 ?
Sb2 Hf1 Sb2 87.10(3) 2_664 5_666 ?
Sb2 Hf1 Sb2 143.74(4) 2_654 5_666 ?
Ge1 Hf1 Sb2 63.60(4) 6_556 5_656 ?
Sb1 Hf1 Sb2 63.60(4) 6_556 5_656 ?
Ge1 Hf1 Sb2 79.08(4) 5_655 5_656 ?
Sb1 Hf1 Sb2 79.08(4) 5_655 5_656 ?
Ge1 Hf1 Sb2 132.99(5) 5_665 5_656 ?
Sb1 Hf1 Sb2 132.99(5) 5_665 5_656 ?
Sb2 Hf1 Sb2 143.74(4) 2_664 5_656 ?
Sb2 Hf1 Sb2 87.10(3) 2_654 5_656 ?
Sb2 Hf1 Sb2 81.45(5) 5_666 5_656 ?
Ge1 Hf1 Ge1 127.97(5) 6_556 1_455 ?
Sb1 Hf1 Ge1 127.97(5) 6_556 1_455 ?
Ge1 Hf1 Ge1 56.40(4) 5_655 1_455 ?
Sb1 Hf1 Ge1 56.40(4) 5_655 1_455 ?
Ge1 Hf1 Ge1 56.40(4) 5_665 1_455 ?
Sb1 Hf1 Ge1 56.40(4) 5_665 1_455 ?
Sb2 Hf1 Ge1 133.00(3) 2_664 1_455 ?
Sb2 Hf1 Ge1 133.00(3) 2_654 1_455 ?
Sb2 Hf1 Ge1 77.86(4) 5_666 1_455 ?
Sb2 Hf1 Ge1 77.86(4) 5_656 1_455 ?
Ge1 Hf1 Sb1 127.97(5) 6_556 1_455 ?
Sb1 Hf1 Sb1 127.97(5) 6_556 1_455 ?
Ge1 Hf1 Sb1 56.40(4) 5_655 1_455 ?
Sb1 Hf1 Sb1 56.40(4) 5_655 1_455 ?
Ge1 Hf1 Sb1 56.40(4) 5_665 1_455 ?
Sb1 Hf1 Sb1 56.40(4) 5_665 1_455 ?
Sb2 Hf1 Sb1 133.00(3) 2_664 1_455 ?
Sb2 Hf1 Sb1 133.00(3) 2_654 1_455 ?
Sb2 Hf1 Sb1 77.86(4) 5_666 1_455 ?
Sb2 Hf1 Sb1 77.86(4) 5_656 1_455 ?
Ge1 Hf1 Sb1 0.00(5) 1_455 1_455 ?
Ge1 Sb1 Sb1 0.00(5) 5_765 5_765 ?
Ge1 Sb1 Ge1 88.14(8) 5_765 5_755 ?
Sb1 Sb1 Ge1 88.14(8) 5_765 5_755 ?
Ge1 Sb1 Sb1 88.14(8) 5_765 5_755 ?
Sb1 Sb1 Sb1 88.14(8) 5_765 5_755 ?
Ge1 Sb1 Sb1 0.00(7) 5_755 5_755 ?
Ge1 Sb1 Hf1 118.27(6) 5_765 6_656 ?
Sb1 Sb1 Hf1 118.27(6) 5_765 6_656 ?
Ge1 Sb1 Hf1 118.27(6) 5_755 6_656 ?
Sb1 Sb1 Hf1 118.27(6) 5_755 6_656 ?
Ge1 Sb1 Hf1 118.78(8) 5_765 5_655 ?
Sb1 Sb1 Hf1 118.78(8) 5_765 5_655 ?
Ge1 Sb1 Hf1 63.42(5) 5_755 5_655 ?
Sb1 Sb1 Hf1 63.42(5) 5_755 5_655 ?
Hf1 Sb1 Hf1 122.95(4) 6_656 5_655 ?
Ge1 Sb1 Hf1 63.42(5) 5_765 5_665 ?
Sb1 Sb1 Hf1 63.42(5) 5_765 5_665 ?
Ge1 Sb1 Hf1 118.78(8) 5_755 5_665 ?
Sb1 Sb1 Hf1 118.78(8) 5_755 5_665 ?
Hf1 Sb1 Hf1 122.95(4) 6_656 5_665 ?
Hf1 Sb1 Hf1 83.79(5) 5_655 5_665 ?
Ge1 Sb1 Hf1 60.18(5) 5_765 1_655 ?
Sb1 Sb1 Hf1 60.18(5) 5_765 1_655 ?
Ge1 Sb1 Hf1 60.18(5) 5_755 1_655 ?
Sb1 Sb1 Hf1 60.18(5) 5_755 1_655 ?
Hf1 Sb1 Hf1 85.04(4) 6_656 1_655 ?
Hf1 Sb1 Hf1 123.60(4) 5_655 1_655 ?
Hf1 Sb1 Hf1 123.60(4) 5_665 1_655 ?
Ge1 Sb1 Sb2 175.02(6) 5_765 2_654 ?
Sb1 Sb1 Sb2 175.02(6) 5_765 2_654 ?
Ge1 Sb1 Sb2 96.75(4) 5_755 2_654 ?
Sb1 Sb1 Sb2 96.75(4) 5_755 2_654 ?
Hf1 Sb1 Sb2 60.14(4) 6_656 2_654 ?
Hf1 Sb1 Sb2 63.06(4) 5_655 2_654 ?
Hf1 Sb1 Sb2 112.99(6) 5_665 2_654 ?
Hf1 Sb1 Sb2 123.30(4) 1_655 2_654 ?
Ge1 Sb1 Sb2 96.75(4) 5_765 2_664 ?
Sb1 Sb1 Sb2 96.75(4) 5_765 2_664 ?
Ge1 Sb1 Sb2 175.02(6) 5_755 2_664 ?
Sb1 Sb1 Sb2 175.02(6) 5_755 2_664 ?
Hf1 Sb1 Sb2 60.14(4) 6_656 2_664 ?
Hf1 Sb1 Sb2 112.99(6) 5_655 2_664 ?
Hf1 Sb1 Sb2 63.06(4) 5_665 2_664 ?
Hf1 Sb1 Sb2 123.30(4) 1_655 2_664 ?
Sb2 Sb1 Sb2 78.36(5) 2_654 2_664 ?
Hf1 Sb2 Hf1 82.09(5) 2_665 2_655 ?
Hf1 Sb2 Hf1 83.63(3) 2_665 5_666 ?
Hf1 Sb2 Hf1 138.24(5) 2_655 5_666 ?
Hf1 Sb2 Hf1 138.24(5) 2_665 5_656 ?
Hf1 Sb2 Hf1 83.63(3) 2_655 5_656 ?
Hf1 Sb2 Hf1 81.45(5) 5_666 5_656 ?
Hf1 Sb2 Ge1 164.90(6) 2_665 2_655 ?
Hf1 Sb2 Ge1 97.81(4) 2_655 2_655 ?
Hf1 Sb2 Ge1 105.60(5) 5_666 2_655 ?
Hf1 Sb2 Ge1 56.26(4) 5_656 2_655 ?
Hf1 Sb2 Sb1 164.90(6) 2_665 2_655 ?
Hf1 Sb2 Sb1 97.81(4) 2_655 2_655 ?
Hf1 Sb2 Sb1 105.60(5) 5_666 2_655 ?
Hf1 Sb2 Sb1 56.26(4) 5_656 2_655 ?
Ge1 Sb2 Sb1 0.0 2_655 2_655 ?
Hf1 Sb2 Ge1 97.81(4) 2_665 2_665 ?
Hf1 Sb2 Ge1 164.90(6) 2_655 2_665 ?
Hf1 Sb2 Ge1 56.26(4) 5_666 2_665 ?
Hf1 Sb2 Ge1 105.60(5) 5_656 2_665 ?
Ge1 Sb2 Ge1 78.36(5) 2_655 2_665 ?
Sb1 Sb2 Ge1 78.36(5) 2_655 2_665 ?
Hf1 Sb2 Sb1 97.81(4) 2_665 2_665 ?
Hf1 Sb2 Sb1 164.90(6) 2_655 2_665 ?
Hf1 Sb2 Sb1 56.26(4) 5_666 2_665 ?
Hf1 Sb2 Sb1 105.60(5) 5_656 2_665 ?
Ge1 Sb2 Sb1 78.36(5) 2_655 2_665 ?
Sb1 Sb2 Sb1 78.36(5) 2_655 2_665 ?
Ge1 Sb2 Sb1 0.00(4) 2_665 2_665 ?
Hf1 Sb2 Hf1 109.82(4) 2_665 6_656 ?
Hf1 Sb2 Hf1 109.82(4) 2_655 6_656 ?
Hf1 Sb2 Hf1 111.94(4) 5_666 6_656 ?
Hf1 Sb2 Hf1 111.94(4) 5_656 6_656 ?
Ge1 Sb2 Hf1 55.88(3) 2_655 6_656 ?
Sb1 Sb2 Hf1 55.88(3) 2_655 6_656 ?
Ge1 Sb2 Hf1 55.88(3) 2_665 6_656 ?
Sb1 Sb2 Hf1 55.88(3) 2_665 6_656 ?

loop_
_geom_bond_atom_site_label_1
_geom_bond_atom_site_label_2
_geom_bond_distance
_geom_bond_site_symmetry_2
_geom_bond_publ_flag
Hf1 Ge1 2.8974(19) 6_556 ?
Hf1 Sb1 2.8974(19) 6_556 ?
Hf1 Ge1 2.9526(14) 5_655 ?
Hf1 Sb1 2.9526(14) 5_655 ?
Hf1 Ge1 2.9526(14) 5_665 ?
Hf1 Sb1 2.9526(14) 5_665 ?
Hf1 Sb2 3.0026(14) 2_664 ?
Hf1 Sb2 3.0026(14) 2_654 ?
Hf1 Sb2 3.0219(13) 5_666 ?
Hf1 Sb2 3.0219(13) 5_656 ?
Hf1 Ge1 3.0436(19) 1_455 ?
Hf1 Sb1 3.0436(19) 1_455 ?
Sb1 Ge1 2.835(2) 5_765 ?
Sb1 Sb1 2.835(2) 5_765 ?
Sb1 Ge1 2.835(2) 5_755 ?
Sb1 Sb1 2.835(2) 5_755 ?
Sb1 Hf1 2.8974(19) 6_656 ?
Sb1 Hf1 2.9526(14) 5_655 ?
Sb1 Hf1 2.9526(14) 5_665 ?
Sb1 Hf1 3.0436(19) 1_655 ?
Sb1 Sb2 3.1210(17) 2_654 ?
Sb1 Sb2 3.1210(17) 2_664 ?
Sb2 Hf1 3.0026(14) 2_665 ?
Sb2 Hf1 3.0026(14) 2_655 ?
Sb2 Hf1 3.0219(13) 5_666 ?
Sb2 Hf1 3.0219(13) 5_656 ?
Sb2 Ge1 3.1210(17) 2_655 ?
Sb2 Sb1 3.1210(17) 2_655 ?
Sb2 Ge1 3.1210(17) 2_665 ?
Sb2 Sb1 3.1210(17) 2_665 ?
Sb2 Hf1 3.1792(18) 6_656 ?
